data_1552987
loop_
_publ_author_name
'Jin, Liqun'
'Melaimi, Mohand'
'Liu, Liu'
'Bertrand, Guy'

_publ_section_title
;
 Singlet carbenes as mimics for transition metals: synthesis of an air
 stable organic mixed valence compound [M2(C2)+&#x02D9;; M =
 cyclic(alkyl)(amino)carbene]
;
_journal_issue 4
_journal_name_full 'Org. Chem. Front.'
_journal_page_first 351
_journal_paper_doi 10.1039/C4QO00072B
_journal_volume 1
_journal_year 2014
_chemical_formula_moiety 'C46 H70 N2'
_chemical_formula_sum 'C46 H70 N2'
_chemical_formula_weight 651.04
_space_group_crystal_system triclinic
_space_group_IT_number 2
_space_group_name_Hall '-P 1'
_space_group_name_H-M_alt 'P -1'
_atom_sites_solution_hydrogens geom
_atom_sites_solution_primary direct
_atom_sites_solution_secondary difmap
_audit_creation_date 2014-03-12
_audit_creation_method
;
Olex2 1.2-beta
(compiled 2014.02.28 svn.r2899 for OlexSys, GUI svn.r4781)
;
_cell_angle_alpha 86.558(2)
_cell_angle_beta 84.548(2)
_cell_angle_gamma 76.620(2)
_cell_formula_units_Z 2
_cell_length_a 9.5494(5)
_cell_length_b 12.1924(6)
_cell_length_c 17.6614(8)
_cell_measurement_reflns_used 8949
_cell_measurement_temperature 100
_cell_measurement_theta_max 25.328
_cell_measurement_theta_min 2.400
_cell_volume 1989.92(17)
_computing_cell_refinement 'SAINT v8.34A (Bruker, 2013)'
_computing_data_collection 'APEX2 v2013.6-2 (Bruker, 2013)'
_computing_data_reduction 'SAINT v8.34A (Bruker, 2013)'
_computing_molecular_graphics 'Olex2 (Dolomanov et al., 2009)'
_computing_publication_material 'Olex2 (Dolomanov et al., 2009)'
_computing_structure_refinement 'XL (Sheldrick, 2008)'
_computing_structure_solution 'XT (Sheldrick, 2008)'
_diffrn_ambient_temperature 100
_diffrn_detector 'Bruker APEX-II CCD'
_diffrn_detector_area_resol_mean 7.9
_diffrn_detector_type 'CCD Area Detector'
_diffrn_measured_fraction_theta_full 1.000
_diffrn_measured_fraction_theta_max 0.999
_diffrn_measurement_device 'Kappa Four-Circle Diffractometer'
_diffrn_measurement_device_type 'Bruker APEX II Ultra'
_diffrn_measurement_method '\w and \f scans'
_diffrn_radiation_monochromator 'Double Bounce Multilayer Mirrors'
_diffrn_radiation_probe x-ray
_diffrn_radiation_type MoK\a
_diffrn_radiation_wavelength 0.71073
_diffrn_reflns_av_R_equivalents 0.0273
_diffrn_reflns_av_unetI/netI 0.0270
_diffrn_reflns_Laue_measured_fraction_full 1.000
_diffrn_reflns_Laue_measured_fraction_max 0.999
_diffrn_reflns_limit_h_max 11
_diffrn_reflns_limit_h_min -11
_diffrn_reflns_limit_k_max 14
_diffrn_reflns_limit_k_min -13
_diffrn_reflns_limit_l_max 21
_diffrn_reflns_limit_l_min -21
_diffrn_reflns_number 24096
_diffrn_reflns_point_group_measured_fraction_full 1.000
_diffrn_reflns_point_group_measured_fraction_max 0.999
_diffrn_reflns_theta_full 25.000
_diffrn_reflns_theta_max 25.364
_diffrn_reflns_theta_min 2.035
_diffrn_source 'Micro Focus Rotating Anode'
_diffrn_source_type 'Bruker TXS'
_diffrn_standards_number 0
_exptl_absorpt_coefficient_mu 0.061
_exptl_absorpt_correction_T_max 0.7452
_exptl_absorpt_correction_T_min 0.6868
_exptl_absorpt_correction_type multi-scan
_exptl_absorpt_process_details
;
SADABS-2012/1 (Bruker,2012) was used for absorption correction.
wR2(int) was 0.0456 before and 0.0340 after correction.
The Ratio of minimum to maximum transmission is 0.9216.
The \l/2 correction factor is 0.0015.
;
_exptl_crystal_colour Colorless
_exptl_crystal_colour_primary Colorless
_exptl_crystal_density_diffrn 1.087
_exptl_crystal_description Block
_exptl_crystal_F_000 720
_exptl_crystal_size_max 0.174
_exptl_crystal_size_mid 0.121
_exptl_crystal_size_min 0.115
_refine_diff_density_max 0.250
_refine_diff_density_min -0.197
_refine_diff_density_rms 0.035
_refine_ls_extinction_method none
_refine_ls_goodness_of_fit_ref 1.065
_refine_ls_hydrogen_treatment constr
_refine_ls_matrix_type full
_refine_ls_number_parameters 449
_refine_ls_number_reflns 7306
_refine_ls_number_restraints 0
_refine_ls_restrained_S_all 1.065
_refine_ls_R_factor_all 0.0467
_refine_ls_R_factor_gt 0.0369
_refine_ls_shift/su_max 0.000
_refine_ls_shift/su_mean 0.000
_refine_ls_structure_factor_coef Fsqd
_refine_ls_weighting_details 'w=1/[\s^2^(Fo^2^)+(0.0434P)^2^+0.5293P] where P=(Fo^2^+2Fc^2^)/3'
_refine_ls_weighting_scheme calc
_refine_ls_wR_factor_gt 0.0910
_refine_ls_wR_factor_ref 0.0956
_reflns_Friedel_coverage 0.000
_reflns_number_gt 6064
_reflns_number_total 7306
_reflns_threshold_expression 'I > 2\s(I)'
_cod_data_source_file c4qo00072b5.cif
_cod_data_source_block gb_mm33_0m
_cod_depositor_comments
;
The following automatic conversions were performed:

data item '_diffrn_radiation_probe' value 'X-ray' was changed to
'x-ray' in accordance with the
/home/saulius/struct/COD-crude-data/automatic-downloads/DataCite-retrospective/RSC/depositions/lib/dictionaries/cif_core.dic
dictionary named 'cif_core.dic' version 2.4.2 last updated on
2011-04-26.

Automatic conversion script
Id: cif_fix_values 6909 2019-04-08 15:41:33Z antanas 
;
_cod_database_code 1552987
_shelxl_version_number 2013-4
_shelx_space_group_comment
;
The symmetry employed for this shelxl refinement is uniquely defined
by the following loop, which should always be used as a source of
symmetry information in preference to the above space-group names.
They are only intended as comments.
;
_shelx_estimated_absorpt_t_max 0.993
_shelx_estimated_absorpt_t_min 0.989
_olex2_refinement_description
;
1. Fixed Uiso
 At 1.2 times of:
  All C(H) groups, All C(H,H) groups
 At 1.5 times of:
  All C(H,H,H) groups
2.a Ternary CH refined with riding coordinates:
 C18(H18), C21(H21), C18A(H18A), C21A(H21A)
2.b Secondary CH2 refined with riding coordinates:
 C4(H4A,H4B), C6(H6A,H6B), C8(H8A,H8B), C4A(H4AA,H4AB), C6A(H6AA,H6AB),
 C8A(H8AA,H8AB)
2.c Aromatic/amide H refined with riding coordinates:
 C14(H14), C15(H15), C16(H16), C14A(H14A), C15A(H15A), C16A(H16A)
2.d Idealised Me refined as rotating group:
 C7(H7A,H7B,H7C), C9(H9A,H9B,H9C), C10(H10A,H10B,H10C), C11(H11A,H11B,H11C),
 C19(H19A,H19B,H19C), C20(H20A,H20B,H20C), C22(H22A,H22B,H22C), C23(H23A,H23B,
 H23C), C7A(H7AA,H7AB,H7AC), C9A(H9AA,H9AB,H9AC), C10A(H10D,H10E,H10F),
 C11A(H11D,H11E,H11F), C19A(H19D,H19E,H19F), C20A(H20D,H20E,H20F), C22A(H22D,
 H22E,H22F), C23A(H23D,H23E,H23F)
;

loop_
_space_group_symop_operation_xyz
'x, y, z'
'-x, -y, -z'

loop_
_atom_site_label
_atom_site_type_symbol
_atom_site_fract_x
_atom_site_fract_y
_atom_site_fract_z
_atom_site_U_iso_or_equiv
_atom_site_adp_type
_atom_site_occupancy
_atom_site_site_symmetry_order
_atom_site_calc_flag
_atom_site_refinement_flags_posn
N1 N 0.09011(10) 0.26334(8) 0.06464(5) 0.0135(2) Uani 1 1 d .
C1 C 0.07832(12) 0.37811(9) 0.07262(6) 0.0127(2) Uani 1 1 d .
C2 C 0.02345(12) 0.45937(10) 0.02280(6) 0.0138(2) Uani 1 1 d .
C3 C 0.13911(13) 0.39803(10) 0.14570(6) 0.0150(3) Uani 1 1 d .
C4 C 0.19723(14) 0.27654(10) 0.17793(7) 0.0202(3) Uani 1 1 d .
H4A H 0.3035 0.2617 0.1788 0.024 Uiso 1 1 calc R
H4B H 0.1547 0.2686 0.2308 0.024 Uiso 1 1 calc R
C5 C 0.15759(13) 0.19018(10) 0.12780(7) 0.0165(3) Uani 1 1 d .
C6 C 0.02026(13) 0.47159(10) 0.19826(7) 0.0179(3) Uani 1 1 d .
H6A H 0.0643 0.4873 0.2438 0.021 Uiso 1 1 calc R
H6B H -0.0154 0.5447 0.1711 0.021 Uiso 1 1 calc R
C7 C -0.10839(15) 0.42108(11) 0.22463(8) 0.0260(3) Uani 1 1 d .
H7A H -0.1489 0.3997 0.1803 0.039 Uiso 1 1 calc GR
H7B H -0.1822 0.4769 0.2529 0.039 Uiso 1 1 calc GR
H7C H -0.0770 0.3541 0.2577 0.039 Uiso 1 1 calc GR
C8 C 0.26261(13) 0.45988(11) 0.12538(7) 0.0201(3) Uani 1 1 d .
H8A H 0.3320 0.4168 0.0866 0.024 Uiso 1 1 calc R
H8B H 0.2215 0.5349 0.1020 0.024 Uiso 1 1 calc R
C9 C 0.34532(16) 0.47649(13) 0.19211(8) 0.0312(3) Uani 1 1 d .
H9A H 0.4264 0.5102 0.1732 0.047 Uiso 1 1 calc GR
H9B H 0.3822 0.4033 0.2177 0.047 Uiso 1 1 calc GR
H9C H 0.2805 0.5266 0.2282 0.047 Uiso 1 1 calc GR
C10 C 0.05370(15) 0.12581(11) 0.17168(8) 0.0264(3) Uani 1 1 d .
H10A H -0.0322 0.1796 0.1925 0.040 Uiso 1 1 calc GR
H10B H 0.1018 0.0802 0.2134 0.040 Uiso 1 1 calc GR
H10C H 0.0249 0.0764 0.1372 0.040 Uiso 1 1 calc GR
C11 C 0.29200(15) 0.10306(11) 0.09952(7) 0.0249(3) Uani 1 1 d .
H11A H 0.2668 0.0580 0.0609 0.037 Uiso 1 1 calc GR
H11B H 0.3292 0.0534 0.1423 0.037 Uiso 1 1 calc GR
H11C H 0.3662 0.1419 0.0772 0.037 Uiso 1 1 calc GR
C12 C 0.05817(12) 0.22740(9) -0.00634(6) 0.0134(2) Uani 1 1 d .
C13 C -0.08076(13) 0.20981(10) -0.01401(7) 0.0157(3) Uani 1 1 d .
C14 C -0.11207(14) 0.18216(10) -0.08497(7) 0.0199(3) Uani 1 1 d .
H14 H -0.2045 0.1685 -0.0906 0.024 Uiso 1 1 calc R
C15 C -0.01192(14) 0.17414(11) -0.14733(7) 0.0210(3) Uani 1 1 d .
H15 H -0.0354 0.1550 -0.1952 0.025 Uiso 1 1 calc R
C16 C 0.12294(13) 0.19424(10) -0.13972(7) 0.0187(3) Uani 1 1 d .
H16 H 0.1914 0.1892 -0.1828 0.022 Uiso 1 1 calc R
C17 C 0.16001(13) 0.22177(9) -0.07001(7) 0.0151(2) Uani 1 1 d .
C18 C -0.19876(13) 0.22516(10) 0.05116(7) 0.0187(3) Uani 1 1 d .
H18 H -0.1550 0.2395 0.0978 0.022 Uiso 1 1 calc R
C19 C -0.32158(14) 0.32753(12) 0.03594(8) 0.0261(3) Uani 1 1 d .
H19A H -0.2827 0.3954 0.0278 0.039 Uiso 1 1 calc GR
H19B H -0.3938 0.3369 0.0798 0.039 Uiso 1 1 calc GR
H19C H -0.3668 0.3158 -0.0095 0.039 Uiso 1 1 calc GR
C20 C -0.25786(15) 0.11871(12) 0.06770(8) 0.0270(3) Uani 1 1 d .
H20A H -0.3112 0.1073 0.0252 0.040 Uiso 1 1 calc GR
H20B H -0.3227 0.1274 0.1145 0.040 Uiso 1 1 calc GR
H20C H -0.1775 0.0533 0.0740 0.040 Uiso 1 1 calc GR
C21 C 0.30718(13) 0.24890(10) -0.06648(7) 0.0179(3) Uani 1 1 d .
H21 H 0.3185 0.2606 -0.0120 0.021 Uiso 1 1 calc R
C22 C 0.31770(14) 0.35786(11) -0.11198(7) 0.0229(3) Uani 1 1 d .
H22A H 0.3070 0.3487 -0.1657 0.034 Uiso 1 1 calc GR
H22B H 0.4119 0.3745 -0.1070 0.034 Uiso 1 1 calc GR
H22C H 0.2409 0.4202 -0.0924 0.034 Uiso 1 1 calc GR
C23 C 0.43032(14) 0.15083(11) -0.09363(8) 0.0246(3) Uani 1 1 d .
H23A H 0.4233 0.0823 -0.0630 0.037 Uiso 1 1 calc GR
H23B H 0.5233 0.1692 -0.0880 0.037 Uiso 1 1 calc GR
H23C H 0.4230 0.1384 -0.1473 0.037 Uiso 1 1 calc GR
N1A N 0.55152(10) 0.23184(8) 0.46883(5) 0.0139(2) Uani 1 1 d .
C1A C 0.52711(12) 0.03924(10) 0.48425(6) 0.0139(2) Uani 1 1 d .
C2A C 0.58906(12) 0.11885(9) 0.45052(6) 0.0130(2) Uani 1 1 d .
C3A C 0.71521(12) 0.09838(10) 0.38955(6) 0.0143(2) Uani 1 1 d .
C4A C 0.75052(13) 0.21617(10) 0.37641(7) 0.0176(3) Uani 1 1 d .
H4AA H 0.8502 0.2121 0.3894 0.021 Uiso 1 1 calc R
H4AB H 0.7444 0.2405 0.3221 0.021 Uiso 1 1 calc R
C5A C 0.64272(13) 0.30264(10) 0.42647(7) 0.0170(3) Uani 1 1 d .
C6A C 0.83962(13) 0.01012(10) 0.42285(7) 0.0183(3) Uani 1 1 d .
H6AA H 0.8623 0.0391 0.4703 0.022 Uiso 1 1 calc R
H6AB H 0.8050 -0.0595 0.4368 0.022 Uiso 1 1 calc R
C7A C 0.97901(13) -0.02123(12) 0.37129(7) 0.0241(3) Uani 1 1 d .
H7AA H 0.9612 -0.0584 0.3266 0.036 Uiso 1 1 calc GR
H7AB H 1.0529 -0.0727 0.3993 0.036 Uiso 1 1 calc GR
H7AC H 1.0125 0.0472 0.3548 0.036 Uiso 1 1 calc GR
C8A C 0.67527(13) 0.05370(10) 0.31651(7) 0.0170(3) Uani 1 1 d .
H8AA H 0.7601 0.0441 0.2786 0.020 Uiso 1 1 calc R
H8AB H 0.6553 -0.0218 0.3287 0.020 Uiso 1 1 calc R
C9A C 0.54578(14) 0.12759(11) 0.27998(7) 0.0221(3) Uani 1 1 d .
H9AA H 0.5234 0.0890 0.2371 0.033 Uiso 1 1 calc GR
H9AB H 0.5685 0.1995 0.2616 0.033 Uiso 1 1 calc GR
H9AC H 0.4622 0.1419 0.3177 0.033 Uiso 1 1 calc GR
C10A C 0.72202(15) 0.35746(12) 0.47938(8) 0.0272(3) Uani 1 1 d .
H10D H 0.6517 0.4026 0.5160 0.041 Uiso 1 1 calc GR
H10E H 0.7764 0.4063 0.4493 0.041 Uiso 1 1 calc GR
H10F H 0.7888 0.2986 0.5068 0.041 Uiso 1 1 calc GR
C11A C 0.55262(15) 0.39707(11) 0.37874(8) 0.0275(3) Uani 1 1 d .
H11D H 0.5087 0.3641 0.3404 0.041 Uiso 1 1 calc GR
H11E H 0.6149 0.4441 0.3534 0.041 Uiso 1 1 calc GR
H11F H 0.4765 0.4435 0.4119 0.041 Uiso 1 1 calc GR
C12A C 0.44039(12) 0.26708(9) 0.52875(6) 0.0135(2) Uani 1 1 d .
C13A C 0.47401(13) 0.25589(10) 0.60515(7) 0.0156(3) Uani 1 1 d .
C14A C 0.36251(14) 0.28667(10) 0.66201(7) 0.0200(3) Uani 1 1 d .
H14A H 0.3847 0.2821 0.7136 0.024 Uiso 1 1 calc R
C15A C 0.22011(14) 0.32376(11) 0.64527(7) 0.0213(3) Uani 1 1 d .
H15A H 0.1457 0.3446 0.6849 0.026 Uiso 1 1 calc R
C16A C 0.18743(13) 0.33009(10) 0.57047(7) 0.0193(3) Uani 1 1 d .
H16A H 0.0895 0.3542 0.5591 0.023 Uiso 1 1 calc R
C17A C 0.29471(13) 0.30189(10) 0.51126(7) 0.0153(3) Uani 1 1 d .
C18A C 0.62514(13) 0.20496(10) 0.62921(7) 0.0176(3) Uani 1 1 d .
H18A H 0.6923 0.1896 0.5821 0.021 Uiso 1 1 calc R
C19A C 0.62816(14) 0.09273(11) 0.67346(7) 0.0212(3) Uani 1 1 d .
H19D H 0.5600 0.1054 0.7189 0.032 Uiso 1 1 calc GR
H19E H 0.7258 0.0609 0.6887 0.032 Uiso 1 1 calc GR
H19F H 0.6006 0.0400 0.6411 0.032 Uiso 1 1 calc GR
C20A C 0.67962(15) 0.28515(12) 0.67701(8) 0.0261(3) Uani 1 1 d .
H20D H 0.6718 0.3583 0.6496 0.039 Uiso 1 1 calc GR
H20E H 0.7808 0.2530 0.6861 0.039 Uiso 1 1 calc GR
H20F H 0.6211 0.2954 0.7258 0.039 Uiso 1 1 calc GR
C21A C 0.25013(13) 0.30328(10) 0.43088(7) 0.0178(3) Uani 1 1 d .
H21A H 0.3398 0.2908 0.3953 0.021 Uiso 1 1 calc R
C22A C 0.17464(14) 0.20723(11) 0.42185(7) 0.0213(3) Uani 1 1 d .
H22D H 0.2399 0.1348 0.4337 0.032 Uiso 1 1 calc GR
H22E H 0.1489 0.2086 0.3693 0.032 Uiso 1 1 calc GR
H22F H 0.0869 0.2169 0.4567 0.032 Uiso 1 1 calc GR
C23A C 0.15319(15) 0.41652(11) 0.40798(8) 0.0263(3) Uani 1 1 d .
H23D H 0.0623 0.4291 0.4404 0.039 Uiso 1 1 calc GR
H23E H 0.1329 0.4158 0.3547 0.039 Uiso 1 1 calc GR
H23F H 0.2023 0.4773 0.4141 0.039 Uiso 1 1 calc GR

loop_
_atom_site_aniso_label
_atom_site_aniso_U_11
_atom_site_aniso_U_22
_atom_site_aniso_U_33
_atom_site_aniso_U_23
_atom_site_aniso_U_13
_atom_site_aniso_U_12
N1 0.0169(5) 0.0110(5) 0.0131(5) -0.0004(4) -0.0040(4) -0.0034(4)
C1 0.0121(6) 0.0131(6) 0.0133(6) -0.0013(4) 0.0005(4) -0.0040(5)
C2 0.0157(6) 0.0138(6) 0.0131(6) -0.0049(4) -0.0004(5) -0.0053(5)
C3 0.0177(6) 0.0143(6) 0.0138(6) -0.0003(5) -0.0038(5) -0.0044(5)
C4 0.0268(7) 0.0168(6) 0.0172(6) 0.0000(5) -0.0082(5) -0.0030(5)
C5 0.0205(6) 0.0136(6) 0.0157(6) 0.0010(5) -0.0055(5) -0.0033(5)
C6 0.0234(7) 0.0164(6) 0.0142(6) -0.0024(5) -0.0020(5) -0.0050(5)
C7 0.0282(7) 0.0243(7) 0.0247(7) -0.0031(6) 0.0083(6) -0.0078(6)
C8 0.0193(6) 0.0226(7) 0.0205(6) -0.0032(5) -0.0029(5) -0.0080(5)
C9 0.0324(8) 0.0365(8) 0.0318(8) -0.0036(6) -0.0104(6) -0.0187(7)
C10 0.0332(8) 0.0232(7) 0.0250(7) 0.0100(6) -0.0090(6) -0.0111(6)
C11 0.0287(7) 0.0203(7) 0.0217(7) -0.0005(5) -0.0083(6) 0.0048(6)
C12 0.0169(6) 0.0093(5) 0.0140(6) -0.0006(4) -0.0037(5) -0.0023(5)
C13 0.0176(6) 0.0124(6) 0.0178(6) -0.0007(5) -0.0032(5) -0.0040(5)
C14 0.0189(6) 0.0204(6) 0.0229(7) -0.0024(5) -0.0062(5) -0.0074(5)
C15 0.0270(7) 0.0215(7) 0.0163(6) -0.0041(5) -0.0067(5) -0.0063(5)
C16 0.0215(6) 0.0181(6) 0.0155(6) -0.0021(5) 0.0008(5) -0.0034(5)
C17 0.0175(6) 0.0105(6) 0.0170(6) 0.0001(5) -0.0024(5) -0.0021(5)
C18 0.0172(6) 0.0217(7) 0.0190(6) -0.0021(5) -0.0013(5) -0.0076(5)
C19 0.0195(7) 0.0295(7) 0.0282(7) -0.0036(6) 0.0002(6) -0.0034(6)
C20 0.0275(7) 0.0301(8) 0.0271(7) -0.0002(6) 0.0009(6) -0.0157(6)
C21 0.0157(6) 0.0208(6) 0.0175(6) -0.0024(5) -0.0001(5) -0.0048(5)
C22 0.0210(7) 0.0240(7) 0.0244(7) -0.0025(5) 0.0036(5) -0.0084(5)
C23 0.0183(7) 0.0267(7) 0.0276(7) -0.0035(6) 0.0007(5) -0.0031(6)
N1A 0.0145(5) 0.0123(5) 0.0156(5) -0.0017(4) 0.0019(4) -0.0054(4)
C1A 0.0133(6) 0.0139(6) 0.0137(6) -0.0042(4) 0.0012(5) -0.0013(5)
C2A 0.0133(6) 0.0133(6) 0.0131(6) -0.0011(4) -0.0029(5) -0.0036(5)
C3A 0.0139(6) 0.0152(6) 0.0143(6) -0.0006(5) 0.0006(5) -0.0046(5)
C4A 0.0169(6) 0.0179(6) 0.0191(6) -0.0010(5) 0.0020(5) -0.0077(5)
C5A 0.0164(6) 0.0155(6) 0.0203(6) -0.0001(5) 0.0019(5) -0.0078(5)
C6A 0.0162(6) 0.0205(6) 0.0172(6) -0.0008(5) -0.0014(5) -0.0024(5)
C7A 0.0163(6) 0.0282(7) 0.0252(7) -0.0019(6) 0.0002(5) -0.0004(5)
C8A 0.0179(6) 0.0187(6) 0.0151(6) -0.0026(5) 0.0004(5) -0.0059(5)
C9A 0.0242(7) 0.0249(7) 0.0188(6) -0.0009(5) -0.0049(5) -0.0074(6)
C10A 0.0316(8) 0.0277(7) 0.0280(7) -0.0081(6) 0.0056(6) -0.0200(6)
C11A 0.0227(7) 0.0199(7) 0.0374(8) 0.0086(6) 0.0047(6) -0.0052(6)
C12A 0.0154(6) 0.0090(5) 0.0167(6) -0.0016(4) 0.0005(5) -0.0045(5)
C13A 0.0171(6) 0.0123(6) 0.0182(6) -0.0030(5) -0.0020(5) -0.0045(5)
C14A 0.0231(7) 0.0215(7) 0.0152(6) -0.0046(5) -0.0017(5) -0.0035(5)
C15A 0.0192(6) 0.0218(7) 0.0203(6) -0.0055(5) 0.0042(5) -0.0007(5)
C16A 0.0141(6) 0.0188(6) 0.0240(7) -0.0015(5) -0.0010(5) -0.0015(5)
C17A 0.0177(6) 0.0115(6) 0.0176(6) -0.0009(5) -0.0022(5) -0.0045(5)
C18A 0.0155(6) 0.0203(6) 0.0176(6) -0.0028(5) -0.0028(5) -0.0044(5)
C19A 0.0181(6) 0.0239(7) 0.0210(7) 0.0004(5) -0.0027(5) -0.0033(5)
C20A 0.0264(7) 0.0274(7) 0.0274(7) -0.0043(6) -0.0096(6) -0.0085(6)
C21A 0.0162(6) 0.0208(6) 0.0168(6) -0.0001(5) -0.0017(5) -0.0051(5)
C22A 0.0221(7) 0.0247(7) 0.0191(6) -0.0008(5) -0.0047(5) -0.0082(5)
C23A 0.0289(7) 0.0243(7) 0.0266(7) 0.0048(6) -0.0097(6) -0.0062(6)

loop_
_atom_type_symbol
_atom_type_description
_atom_type_scat_dispersion_real
_atom_type_scat_dispersion_imag
_atom_type_scat_source
C C 0.0033 0.0016 'International Tables Vol C Tables 4.2.6.8 and 6.1.1.4'
H H 0.0000 0.0000 'International Tables Vol C Tables 4.2.6.8 and 6.1.1.4'
N N 0.0061 0.0033 'International Tables Vol C Tables 4.2.6.8 and 6.1.1.4'

loop_
_geom_angle_atom_site_label_1
_geom_angle_atom_site_label_2
_geom_angle_atom_site_label_3
_geom_angle
_geom_angle_site_symmetry_1
C1 N1 C5 114.23(9) .
C1 N1 C12 118.17(9) .
C12 N1 C5 126.86(9) .
N1 C1 C3 110.56(9) .
C2 C1 N1 124.97(10) .
C2 C1 C3 124.46(10) .
C2 C2 C1 176.07(16) 2_565
C1 C3 C4 102.81(9) .
C1 C3 C6 110.18(9) .
C1 C3 C8 108.65(9) .
C6 C3 C4 114.43(10) .
C6 C3 C8 109.17(10) .
C8 C3 C4 111.34(10) .
C3 C4 H4A 109.7 .
C3 C4 H4B 109.7 .
H4A C4 H4B 108.2 .
C5 C4 C3 109.87(9) .
C5 C4 H4A 109.7 .
C5 C4 H4B 109.7 .
N1 C5 C4 102.27(9) .
N1 C5 C10 112.26(10) .
N1 C5 C11 112.13(10) .
C10 C5 C4 111.67(10) .
C11 C5 C4 111.14(10) .
C11 C5 C10 107.42(10) .
C3 C6 H6A 108.4 .
C3 C6 H6B 108.4 .
H6A C6 H6B 107.4 .
C7 C6 C3 115.58(10) .
C7 C6 H6A 108.4 .
C7 C6 H6B 108.4 .
C6 C7 H7A 109.5 .
C6 C7 H7B 109.5 .
C6 C7 H7C 109.5 .
H7A C7 H7B 109.5 .
H7A C7 H7C 109.5 .
H7B C7 H7C 109.5 .
C3 C8 H8A 108.4 .
C3 C8 H8B 108.4 .
H8A C8 H8B 107.5 .
C9 C8 C3 115.30(10) .
C9 C8 H8A 108.4 .
C9 C8 H8B 108.4 .
C8 C9 H9A 109.5 .
C8 C9 H9B 109.5 .
C8 C9 H9C 109.5 .
H9A C9 H9B 109.5 .
H9A C9 H9C 109.5 .
H9B C9 H9C 109.5 .
C5 C10 H10A 109.5 .
C5 C10 H10B 109.5 .
C5 C10 H10C 109.5 .
H10A C10 H10B 109.5 .
H10A C10 H10C 109.5 .
H10B C10 H10C 109.5 .
C5 C11 H11A 109.5 .
C5 C11 H11B 109.5 .
C5 C11 H11C 109.5 .
H11A C11 H11B 109.5 .
H11A C11 H11C 109.5 .
H11B C11 H11C 109.5 .
C13 C12 N1 119.58(10) .
C17 C12 N1 119.69(10) .
C17 C12 C13 120.37(10) .
C12 C13 C18 122.41(10) .
C14 C13 C12 118.46(11) .
C14 C13 C18 119.07(11) .
C13 C14 H14 119.2 .
C15 C14 C13 121.53(11) .
C15 C14 H14 119.2 .
C14 C15 H15 120.2 .
C14 C15 C16 119.61(11) .
C16 C15 H15 120.2 .
C15 C16 H16 119.4 .
C15 C16 C17 121.19(11) .
C17 C16 H16 119.4 .
C12 C17 C21 122.66(10) .
C16 C17 C12 118.78(11) .
C16 C17 C21 118.52(10) .
C13 C18 H18 107.6 .
C13 C18 C19 111.48(10) .
C13 C18 C20 111.76(10) .
C19 C18 H18 107.6 .
C19 C18 C20 110.50(11) .
C20 C18 H18 107.6 .
C18 C19 H19A 109.5 .
C18 C19 H19B 109.5 .
C18 C19 H19C 109.5 .
H19A C19 H19B 109.5 .
H19A C19 H19C 109.5 .
H19B C19 H19C 109.5 .
C18 C20 H20A 109.5 .
C18 C20 H20B 109.5 .
C18 C20 H20C 109.5 .
H20A C20 H20B 109.5 .
H20A C20 H20C 109.5 .
H20B C20 H20C 109.5 .
C17 C21 H21 107.7 .
C17 C21 C22 111.45(10) .
C17 C21 C23 111.51(10) .
C22 C21 H21 107.7 .
C22 C21 C23 110.62(10) .
C23 C21 H21 107.7 .
C21 C22 H22A 109.5 .
C21 C22 H22B 109.5 .
C21 C22 H22C 109.5 .
H22A C22 H22B 109.5 .
H22A C22 H22C 109.5 .
H22B C22 H22C 109.5 .
C21 C23 H23A 109.5 .
C21 C23 H23B 109.5 .
C21 C23 H23C 109.5 .
H23A C23 H23B 109.5 .
H23A C23 H23C 109.5 .
H23B C23 H23C 109.5 .
C2A N1A C5A 114.23(9) .
C2A N1A C12A 119.00(9) .
C12A N1A C5A 126.58(9) .
C1A C1A C2A 177.74(16) 2_656
N1A C2A C3A 110.43(9) .
C1A C2A N1A 124.46(10) .
C1A C2A C3A 125.05(10) .
C2A C3A C4A 102.94(9) .
C2A C3A C6A 107.44(9) .
C2A C3A C8A 112.04(9) .
C6A C3A C4A 112.44(10) .
C8A C3A C4A 112.57(9) .
C8A C3A C6A 109.21(9) .
C3A C4A H4AA 109.7 .
C3A C4A H4AB 109.7 .
H4AA C4A H4AB 108.2 .
C5A C4A C3A 109.88(9) .
C5A C4A H4AA 109.7 .
C5A C4A H4AB 109.7 .
N1A C5A C4A 102.47(9) .
N1A C5A C10A 112.38(10) .
N1A C5A C11A 111.45(10) .
C10A C5A C4A 110.91(10) .
C10A C5A C11A 107.61(11) .
C11A C5A C4A 112.06(10) .
C3A C6A H6AA 108.2 .
C3A C6A H6AB 108.2 .
H6AA C6A H6AB 107.4 .
C7A C6A C3A 116.18(10) .
C7A C6A H6AA 108.2 .
C7A C6A H6AB 108.2 .
C6A C7A H7AA 109.5 .
C6A C7A H7AB 109.5 .
C6A C7A H7AC 109.5 .
H7AA C7A H7AB 109.5 .
H7AA C7A H7AC 109.5 .
H7AB C7A H7AC 109.5 .
C3A C8A H8AA 108.4 .
C3A C8A H8AB 108.4 .
H8AA C8A H8AB 107.4 .
C9A C8A C3A 115.58(10) .
C9A C8A H8AA 108.4 .
C9A C8A H8AB 108.4 .
C8A C9A H9AA 109.5 .
C8A C9A H9AB 109.5 .
C8A C9A H9AC 109.5 .
H9AA C9A H9AB 109.5 .
H9AA C9A H9AC 109.5 .
H9AB C9A H9AC 109.5 .
C5A C10A H10D 109.5 .
C5A C10A H10E 109.5 .
C5A C10A H10F 109.5 .
H10D C10A H10E 109.5 .
H10D C10A H10F 109.5 .
H10E C10A H10F 109.5 .
C5A C11A H11D 109.5 .
C5A C11A H11E 109.5 .
C5A C11A H11F 109.5 .
H11D C11A H11E 109.5 .
H11D C11A H11F 109.5 .
H11E C11A H11F 109.5 .
C13A C12A N1A 120.19(10) .
C13A C12A C17A 120.01(10) .
C17A C12A N1A 119.46(10) .
C12A C13A C18A 123.20(10) .
C14A C13A C12A 118.63(11) .
C14A C13A C18A 118.06(11) .
C13A C14A H14A 119.2 .
C15A C14A C13A 121.66(11) .
C15A C14A H14A 119.2 .
C14A C15A H15A 120.3 .
C16A C15A C14A 119.31(11) .
C16A C15A H15A 120.3 .
C15A C16A H16A 119.3 .
C15A C16A C17A 121.49(11) .
C17A C16A H16A 119.3 .
C12A C17A C21A 122.49(10) .
C16A C17A C12A 118.78(11) .
C16A C17A C21A 118.64(11) .
C13A C18A H18A 108.1 .
C13A C18A C19A 110.25(10) .
C13A C18A C20A 112.23(10) .
C19A C18A H18A 108.1 .
C19A C18A C20A 110.01(10) .
C20A C18A H18A 108.1 .
C18A C19A H19D 109.5 .
C18A C19A H19E 109.5 .
C18A C19A H19F 109.5 .
H19D C19A H19E 109.5 .
H19D C19A H19F 109.5 .
H19E C19A H19F 109.5 .
C18A C20A H20D 109.5 .
C18A C20A H20E 109.5 .
C18A C20A H20F 109.5 .
H20D C20A H20E 109.5 .
H20D C20A H20F 109.5 .
H20E C20A H20F 109.5 .
C17A C21A H21A 107.8 .
C17A C21A C22A 110.86(10) .
C17A C21A C23A 112.14(10) .
C22A C21A H21A 107.8 .
C23A C21A H21A 107.8 .
C23A C21A C22A 110.14(10) .
C21A C22A H22D 109.5 .
C21A C22A H22E 109.5 .
C21A C22A H22F 109.5 .
H22D C22A H22E 109.5 .
H22D C22A H22F 109.5 .
H22E C22A H22F 109.5 .
C21A C23A H23D 109.5 .
C21A C23A H23E 109.5 .
C21A C23A H23F 109.5 .
H23D C23A H23E 109.5 .
H23D C23A H23F 109.5 .
H23E C23A H23F 109.5 .

loop_
_geom_bond_atom_site_label_1
_geom_bond_atom_site_label_2
_geom_bond_distance
_geom_bond_site_symmetry_2
N1 C1 1.3923(15) .
N1 C5 1.4854(15) .
N1 C12 1.4342(14) .
C1 C2 1.3316(16) .
C1 C3 1.5189(16) .
C2 C2 1.264(2) 2_565
C3 C4 1.5506(16) .
C3 C6 1.5436(16) .
C3 C8 1.5450(16) .
C4 H4A 0.9900 .
C4 H4B 0.9900 .
C4 C5 1.5479(16) .
C5 C10 1.5303(17) .
C5 C11 1.5284(17) .
C6 H6A 0.9900 .
C6 H6B 0.9900 .
C6 C7 1.5206(18) .
C7 H7A 0.9800 .
C7 H7B 0.9800 .
C7 H7C 0.9800 .
C8 H8A 0.9900 .
C8 H8B 0.9900 .
C8 C9 1.5276(18) .
C9 H9A 0.9800 .
C9 H9B 0.9800 .
C9 H9C 0.9800 .
C10 H10A 0.9800 .
C10 H10B 0.9800 .
C10 H10C 0.9800 .
C11 H11A 0.9800 .
C11 H11B 0.9800 .
C11 H11C 0.9800 .
C12 C13 1.4120(16) .
C12 C17 1.4092(16) .
C13 C14 1.3936(17) .
C13 C18 1.5204(17) .
C14 H14 0.9500 .
C14 C15 1.3809(18) .
C15 H15 0.9500 .
C15 C16 1.3854(18) .
C16 H16 0.9500 .
C16 C17 1.3933(17) .
C17 C21 1.5241(16) .
C18 H18 1.0000 .
C18 C19 1.5323(18) .
C18 C20 1.5331(17) .
C19 H19A 0.9800 .
C19 H19B 0.9800 .
C19 H19C 0.9800 .
C20 H20A 0.9800 .
C20 H20B 0.9800 .
C20 H20C 0.9800 .
C21 H21 1.0000 .
C21 C22 1.5294(17) .
C21 C23 1.5341(17) .
C22 H22A 0.9800 .
C22 H22B 0.9800 .
C22 H22C 0.9800 .
C23 H23A 0.9800 .
C23 H23B 0.9800 .
C23 H23C 0.9800 .
N1A C2A 1.3906(15) .
N1A C5A 1.4866(15) .
N1A C12A 1.4356(15) .
C1A C1A 1.266(2) 2_656
C1A C2A 1.3328(16) .
C2A C3A 1.5231(16) .
C3A C4A 1.5489(16) .
C3A C6A 1.5428(17) .
C3A C8A 1.5430(16) .
C4A H4AA 0.9900 .
C4A H4AB 0.9900 .
C4A C5A 1.5459(16) .
C5A C10A 1.5287(17) .
C5A C11A 1.5295(18) .
C6A H6AA 0.9900 .
C6A H6AB 0.9900 .
C6A C7A 1.5242(17) .
C7A H7AA 0.9800 .
C7A H7AB 0.9800 .
C7A H7AC 0.9800 .
C8A H8AA 0.9900 .
C8A H8AB 0.9900 .
C8A C9A 1.5241(17) .
C9A H9AA 0.9800 .
C9A H9AB 0.9800 .
C9A H9AC 0.9800 .
C10A H10D 0.9800 .
C10A H10E 0.9800 .
C10A H10F 0.9800 .
C11A H11D 0.9800 .
C11A H11E 0.9800 .
C11A H11F 0.9800 .
C12A C13A 1.4080(16) .
C12A C17A 1.4155(17) .
C13A C14A 1.3928(17) .
C13A C18A 1.5229(17) .
C14A H14A 0.9500 .
C14A C15A 1.3845(18) .
C15A H15A 0.9500 .
C15A C16A 1.3797(18) .
C16A H16A 0.9500 .
C16A C17A 1.3922(17) .
C17A C21A 1.5183(16) .
C18A H18A 1.0000 .
C18A C19A 1.5303(17) .
C18A C20A 1.5352(17) .
C19A H19D 0.9800 .
C19A H19E 0.9800 .
C19A H19F 0.9800 .
C20A H20D 0.9800 .
C20A H20E 0.9800 .
C20A H20F 0.9800 .
C21A H21A 1.0000 .
C21A C22A 1.5334(17) .
C21A C23A 1.5295(18) .
C22A H22D 0.9800 .
C22A H22E 0.9800 .
C22A H22F 0.9800 .
C23A H23D 0.9800 .
C23A H23E 0.9800 .
C23A H23F 0.9800 .
